data_2220815
loop_
_publ_author_name
'Quan, Li'
'Yin, Handong'
'Cui, Liansheng'
'Yang, Minglei'

_publ_section_title
;
 <i>catena</i>-Poly[[diaquacalcium(II)]-di-\m-2-chloronicotinato]
;
_journal_coeditor_code HK2578
_journal_issue 2
_journal_name_full 'Acta Crystallographica Section E'
_journal_page_first m167
_journal_page_last m168
_journal_paper_doi 10.1107/S1600536808044267
_journal_volume 65
_journal_year 2009
_chemical_formula_iupac '[Ca (C6 H3 Cl N O2)2 (H2 O)2]'
_chemical_formula_moiety 'C12 H10 Ca Cl2 N2 O6'
_chemical_formula_sum 'C12 H10 Ca Cl2 N2 O6'
_chemical_formula_weight 389.20
_chemical_name_systematic
;
<i>catena</i>-Poly[[diaquacalcium(II)]-di-\m-2-chloronicotinato]
;
_space_group_IT_number 2
_symmetry_cell_setting triclinic
_symmetry_space_group_name_Hall '-P 1'
_symmetry_space_group_name_H-M 'P -1'
_atom_sites_solution_hydrogens geom
_atom_sites_solution_primary direct
_atom_sites_solution_secondary difmap
_audit_creation_method SHELXL97
_cell_angle_alpha 98.455(2)
_cell_angle_beta 97.6100(10)
_cell_angle_gamma 97.2890(10)
_cell_formula_units_Z 2
_cell_length_a 7.8363(10)
_cell_length_b 10.8421(16)
_cell_length_c 10.8834(16)
_cell_measurement_reflns_used 2126
_cell_measurement_temperature 298(2)
_cell_measurement_theta_max 27.582
_cell_measurement_theta_min 2.476
_cell_volume 896.4(2)
_computing_cell_refinement 'SAINT (Siemens, 1996)'
_computing_data_collection 'SMART (Siemens, 1996)'
_computing_data_reduction 'SAINT (Siemens, 1996)'
_computing_molecular_graphics
;
ORTEP-3 (Farrugia, 1997) and DIAMOND (Brandenburg, 1998)
;
_computing_publication_material 'SHELXTL (Sheldrick, 2008)'
_computing_structure_refinement 'SHELXL97 (Sheldrick, 2008)'
_computing_structure_solution 'SHELXS97 (Sheldrick, 2008)'
_diffrn_ambient_temperature 298(2)
_diffrn_measured_fraction_theta_full 0.975
_diffrn_measured_fraction_theta_max 0.975
_diffrn_measurement_device_type 'Bruker SMART CCD area-detector'
_diffrn_measurement_method '\f and \w'
_diffrn_radiation_monochromator graphite
_diffrn_radiation_source 'fine-focus sealed tube'
_diffrn_radiation_type MoK\a
_diffrn_radiation_wavelength 0.71073
_diffrn_reflns_av_R_equivalents 0.0221
_diffrn_reflns_av_sigmaI/netI 0.0471
_diffrn_reflns_limit_h_max 9
_diffrn_reflns_limit_h_min -9
_diffrn_reflns_limit_k_max 12
_diffrn_reflns_limit_k_min -11
_diffrn_reflns_limit_l_max 12
_diffrn_reflns_limit_l_min -11
_diffrn_reflns_number 4594
_diffrn_reflns_theta_full 25.01
_diffrn_reflns_theta_max 25.01
_diffrn_reflns_theta_min 1.91
_exptl_absorpt_coefficient_mu 0.675
_exptl_absorpt_correction_T_max 0.8232
_exptl_absorpt_correction_T_min 0.7377
_exptl_absorpt_correction_type multi-scan
_exptl_absorpt_process_details '(SADABS; Sheldrick, 1996)'
_exptl_crystal_colour colourless
_exptl_crystal_density_diffrn 1.442
_exptl_crystal_density_method 'not measured'
_exptl_crystal_description block
_exptl_crystal_F_000 396
_exptl_crystal_size_max 0.48
_exptl_crystal_size_mid 0.40
_exptl_crystal_size_min 0.30
_refine_diff_density_max 0.468
_refine_diff_density_min -0.446
_refine_ls_extinction_method none
_refine_ls_goodness_of_fit_ref 1.034
_refine_ls_hydrogen_treatment constr
_refine_ls_matrix_type full
_refine_ls_number_parameters 208
_refine_ls_number_reflns 3074
_refine_ls_number_restraints 0
_refine_ls_restrained_S_all 1.034
_refine_ls_R_factor_all 0.0624
_refine_ls_R_factor_gt 0.0433
_refine_ls_shift/su_max 0.001
_refine_ls_shift/su_mean 0.000
_refine_ls_structure_factor_coef Fsqd
_refine_ls_weighting_details 'calc w = 1/[\s^2^(Fo^2^)+(0.072P)^2^+0.8771P] where P=(Fo^2^+2Fc^2^)/3'
_refine_ls_weighting_scheme calc
_refine_ls_wR_factor_gt 0.1284
_refine_ls_wR_factor_ref 0.1451
_reflns_number_gt 2306
_reflns_number_total 3074
_reflns_threshold_expression I>2\s(I)
_cod_data_source_file hk2578.cif
_cod_data_source_block I
_cod_database_code 2220815
_cod_database_fobs_code 2220815

loop_
_symmetry_equiv_pos_as_xyz
'x, y, z'
'-x, -y, -z'

loop_
_atom_site_type_symbol
_atom_site_label
_atom_site_fract_x
_atom_site_fract_y
_atom_site_fract_z
_atom_site_U_iso_or_equiv
_atom_site_adp_type
_atom_site_calc_flag
_atom_site_refinement_flags
_atom_site_occupancy
_atom_site_disorder_assembly
_atom_site_disorder_group
Ca Ca1 0.75350(8) -0.02117(7) 0.54151(6) 0.0273(2) Uani d . 1 . .
Cl Cl1 1.31442(17) -0.08155(14) 0.89399(12) 0.0688(4) Uani d . 1 . .
Cl Cl2 0.85580(16) 0.45842(12) 0.62037(12) 0.0642(4) Uani d . 1 . .
N N1 1.2104(5) 0.0770(5) 1.0606(3) 0.0597(11) Uani d . 1 . .
N N2 0.7024(5) 0.5552(3) 0.4414(4) 0.0521(9) Uani d . 1 . .
O O1 1.0474(3) 0.0510(2) 0.6352(2) 0.0363(6) Uani d . 1 . .
O O2 1.3309(3) 0.1026(3) 0.6846(2) 0.0468(7) Uani d . 1 . .
O O3 0.8087(3) 0.1815(3) 0.4807(3) 0.0501(8) Uani d . 1 . .
O O4 0.5271(3) 0.1368(3) 0.4706(3) 0.0447(7) Uani d . 1 . .
O O5 0.8604(3) -0.2084(2) 0.5835(2) 0.0395(6) Uani d . 1 . .
H H5B 0.9605 -0.2092 0.5617 0.047 Uiso d R 1 . .
H H5C 0.7926 -0.2722 0.5410 0.047 Uiso d R 1 . .
O O6 0.6803(4) 0.0628(3) 0.7404(3) 0.0539(8) Uani d . 1 . .
H H6B 0.7060 0.0164 0.7946 0.065 Uiso d R 1 . .
H H6C 0.5721 0.0672 0.7340 0.065 Uiso d R 1 . .
C C1 1.1815(5) 0.0877(4) 0.7134(3) 0.0336(8) Uani d . 1 . .
C C2 1.2213(5) 0.0517(4) 0.9394(4) 0.0447(10) Uani d . 1 . .
C C3 1.1612(5) 0.1197(4) 0.8500(3) 0.0392(9) Uani d . 1 . .
C C4 1.0797(6) 0.2201(5) 0.8907(4) 0.0574(12) Uani d . 1 . .
H H4 1.0330 0.2677 0.8339 0.069 Uiso calc R 1 . .
C C5 1.0684(7) 0.2488(6) 1.0167(5) 0.0694(15) Uani d . 1 . .
H H5 1.0168 0.3176 1.0462 0.083 Uiso calc R 1 . .
C C6 1.1333(6) 0.1758(6) 1.0973(4) 0.0644(14) Uani d . 1 . .
H H6 1.1235 0.1957 1.1819 0.077 Uiso calc R 1 . .
C C7 0.6592(5) 0.2077(3) 0.4592(4) 0.0335(8) Uani d . 1 . .
C C8 0.7209(5) 0.4468(4) 0.4786(4) 0.0404(9) Uani d . 1 . .
C C9 0.6374(4) 0.3299(3) 0.4140(4) 0.0334(8) Uani d . 1 . .
C C10 0.5307(5) 0.3306(4) 0.3029(4) 0.0491(11) Uani d . 1 . .
H H10 0.4696 0.2553 0.2566 0.059 Uiso calc R 1 . .
C C11 0.5145(6) 0.4422(5) 0.2605(5) 0.0595(13) Uani d . 1 . .
H H11 0.4454 0.4430 0.1844 0.071 Uiso calc R 1 . .
C C12 0.6014(6) 0.5528(5) 0.3319(5) 0.0598(13) Uani d . 1 . .
H H12 0.5896 0.6283 0.3031 0.072 Uiso calc R 1 . .

loop_
_atom_site_aniso_label
_atom_site_aniso_U_11
_atom_site_aniso_U_22
_atom_site_aniso_U_33
_atom_site_aniso_U_12
_atom_site_aniso_U_13
_atom_site_aniso_U_23
Ca1 0.0220(4) 0.0305(4) 0.0307(4) 0.0046(3) 0.0048(3) 0.0083(3)
Cl1 0.0708(8) 0.0885(10) 0.0633(8) 0.0386(7) 0.0216(6) 0.0320(7)
Cl2 0.0589(7) 0.0549(7) 0.0694(8) 0.0096(6) -0.0128(6) -0.0008(6)
N1 0.040(2) 0.105(3) 0.033(2) 0.008(2) 0.0044(16) 0.013(2)
N2 0.042(2) 0.0327(19) 0.083(3) 0.0083(16) 0.0124(19) 0.0121(18)
O1 0.0253(13) 0.0476(16) 0.0334(14) 0.0041(11) 0.0003(11) 0.0036(12)
O2 0.0246(14) 0.077(2) 0.0374(15) 0.0034(13) 0.0070(11) 0.0061(14)
O3 0.0299(15) 0.0408(16) 0.088(2) 0.0111(12) 0.0138(14) 0.0274(15)
O4 0.0327(15) 0.0402(15) 0.0632(19) -0.0010(12) 0.0142(13) 0.0149(13)
O5 0.0300(14) 0.0340(14) 0.0570(17) 0.0060(11) 0.0099(12) 0.0119(12)
O6 0.0371(16) 0.089(2) 0.0397(16) 0.0195(15) 0.0091(13) 0.0113(15)
C1 0.031(2) 0.041(2) 0.0295(19) 0.0066(16) 0.0028(16) 0.0084(16)
C2 0.031(2) 0.070(3) 0.034(2) 0.0077(19) 0.0065(16) 0.009(2)
C3 0.0250(19) 0.057(3) 0.033(2) 0.0035(17) 0.0048(16) 0.0027(18)
C4 0.060(3) 0.068(3) 0.045(3) 0.017(2) 0.011(2) 0.005(2)
C5 0.064(3) 0.088(4) 0.053(3) 0.019(3) 0.018(3) -0.012(3)
C6 0.048(3) 0.104(4) 0.036(3) 0.004(3) 0.012(2) -0.005(3)
C7 0.0277(19) 0.0288(19) 0.045(2) 0.0062(15) 0.0093(16) 0.0057(16)
C8 0.030(2) 0.034(2) 0.059(3) 0.0058(16) 0.0092(18) 0.0109(18)
C9 0.0230(18) 0.033(2) 0.047(2) 0.0064(15) 0.0110(16) 0.0109(17)
C10 0.043(2) 0.044(2) 0.060(3) 0.0105(19) 0.001(2) 0.009(2)
C11 0.067(3) 0.057(3) 0.056(3) 0.019(2) -0.005(2) 0.020(2)
C12 0.056(3) 0.048(3) 0.082(4) 0.014(2) 0.010(3) 0.029(3)

loop_
_atom_type_symbol
_atom_type_description
_atom_type_scat_dispersion_real
_atom_type_scat_dispersion_imag
_atom_type_scat_source
C C 0.0033 0.0016 'International Tables Vol C Tables 4.2.6.8 and 6.1.1.4'
H H 0.0000 0.0000 'International Tables Vol C Tables 4.2.6.8 and 6.1.1.4'
N N 0.0061 0.0033 'International Tables Vol C Tables 4.2.6.8 and 6.1.1.4'
O O 0.0106 0.0060 'International Tables Vol C Tables 4.2.6.8 and 6.1.1.4'
Ca Ca 0.2262 0.3064 'International Tables Vol C Tables 4.2.6.8 and 6.1.1.4'
Cl Cl 0.1484 0.1585 'International Tables Vol C Tables 4.2.6.8 and 6.1.1.4'

loop_
_geom_angle_atom_site_label_1
_geom_angle_atom_site_label_2
_geom_angle_atom_site_label_3
_geom_angle_site_symmetry_1
_geom_angle_site_symmetry_3
_geom_angle
_geom_angle_publ_flag
O4 Ca1 O5 2_656 . 85.90(9) yes
O4 Ca1 O1 2_656 . 154.07(10) yes
O5 Ca1 O1 . . 76.49(9) yes
O4 Ca1 O3 2_656 . 124.46(9) yes
O5 Ca1 O3 . . 148.15(9) yes
O1 Ca1 O3 . . 77.33(9) yes
O4 Ca1 O6 2_656 . 79.48(10) yes
O5 Ca1 O6 . . 102.23(10) yes
O1 Ca1 O6 . . 85.76(9) yes
O3 Ca1 O6 . . 93.57(11) ?
O4 Ca1 O2 2_656 2_756 76.74(9) yes
O5 Ca1 O2 . 2_756 93.19(10) yes
O1 Ca1 O2 . 2_756 122.53(9) yes
O3 Ca1 O2 . 2_756 85.84(11) yes
O6 Ca1 O2 . 2_756 150.55(10) yes
O4 Ca1 O1 2_656 2_756 124.14(9) yes
O5 Ca1 O1 . 2_756 80.03(9) yes
O1 Ca1 O1 . 2_756 71.74(9) yes
O3 Ca1 O1 . 2_756 74.78(9) yes
O6 Ca1 O1 . 2_756 156.33(9) yes
O2 Ca1 O1 2_756 2_756 50.80(8) yes
O4 Ca1 O4 2_656 . 74.87(10) yes
O5 Ca1 O4 . . 160.24(9) yes
O1 Ca1 O4 . . 123.16(9) yes
O3 Ca1 O4 . . 49.89(8) yes
O6 Ca1 O4 . . 79.04(9) yes
O2 Ca1 O4 2_756 . 78.19(10) yes
O1 Ca1 O4 2_756 . 106.86(8) yes
O4 Ca1 C1 2_656 2_756 100.91(10) ?
O5 Ca1 C1 . 2_756 87.26(10) ?
O1 Ca1 C1 . 2_756 97.14(10) ?
O3 Ca1 C1 . 2_756 78.32(11) ?
O6 Ca1 C1 . 2_756 170.49(11) ?
O2 Ca1 C1 2_756 2_756 25.39(9) ?
O1 Ca1 C1 2_756 2_756 25.45(9) ?
O4 Ca1 C1 . 2_756 91.86(9) ?
O4 Ca1 Ca1 2_656 2_656 40.60(7) ?
O5 Ca1 Ca1 . 2_656 126.35(7) ?
O1 Ca1 Ca1 . 2_656 153.30(7) ?
O3 Ca1 Ca1 . 2_656 84.02(7) ?
O6 Ca1 Ca1 . 2_656 76.43(7) ?
O2 Ca1 Ca1 2_756 2_656 74.23(6) ?
O1 Ca1 Ca1 2_756 2_656 121.53(6) ?
O4 Ca1 Ca1 . 2_656 34.28(5) ?
C1 Ca1 Ca1 2_756 2_656 97.60(7) ?
O4 Ca1 Ca1 2_656 2_756 152.81(8) ?
O5 Ca1 Ca1 . 2_756 75.59(6) ?
O1 Ca1 Ca1 . 2_756 38.06(6) ?
O3 Ca1 Ca1 . 2_756 72.63(7) ?
O6 Ca1 Ca1 . 2_756 123.46(8) ?
O2 Ca1 Ca1 2_756 2_756 84.47(6) ?
O1 Ca1 Ca1 2_756 2_756 33.68(5) ?
O4 Ca1 Ca1 . 2_756 120.51(6) ?
C1 Ca1 Ca1 2_756 2_756 59.09(7) ?
Ca1 Ca1 Ca1 2_656 2_756 149.45(4) ?
O4 Ca1 H5B 2_656 . 101.0 ?
O5 Ca1 H5B . . 16.8 ?
O1 Ca1 H5B . . 64.9 ?
O3 Ca1 H5B . . 131.5 ?
O6 Ca1 H5B . . 111.9 ?
O2 Ca1 H5B 2_756 . 89.7 ?
O1 Ca1 H5B 2_756 . 65.5 ?
O4 Ca1 H5B . . 167.8 ?
C1 Ca1 H5B 2_756 . 77.5 ?
Ca1 Ca1 H5B 2_656 . 140.4 ?
Ca1 Ca1 H5B 2_756 . 58.9 ?
O4 Ca1 H5C 2_656 . 72.5 ?
O5 Ca1 H5C . . 16.8 ?
O1 Ca1 H5C . . 92.6 ?
O3 Ca1 H5C . . 155.0 ?
O6 Ca1 H5C . . 108.6 ?
O2 Ca1 H5C 2_756 . 80.4 ?
O1 Ca1 H5C 2_756 . 80.4 ?
O4 Ca1 H5C . . 144.2 ?
C1 Ca1 H5C 2_756 . 80.4 ?
Ca1 Ca1 H5C 2_656 . 111.8 ?
Ca1 Ca1 H5C 2_756 . 85.3 ?
H5B Ca1 H5C . . 28.7 ?
C2 N1 C6 . . 116.7(4) ?
C8 N2 C12 . . 117.9(4) ?
C1 O1 Ca1 . . 162.8(2) ?
C1 O1 Ca1 . 2_756 88.6(2) ?
Ca1 O1 Ca1 . 2_756 108.26(9) ?
C1 O2 Ca1 . 2_756 96.9(2) ?
C7 O3 Ca1 . . 101.6(2) ?
C7 O4 Ca1 . 2_656 168.0(3) ?
C7 O4 Ca1 . . 85.3(2) ?
Ca1 O4 Ca1 2_656 . 105.13(10) ?
Ca1 O5 H5B . . 109.6 ?
Ca1 O5 H5C . . 109.6 ?
H5B O5 H5C . . 108.3 ?
Ca1 O6 H6B . . 110.5 ?
Ca1 O6 H6C . . 110.5 ?
H6B O6 H6C . . 108.8 ?
O1 C1 O2 . . 123.5(3) ?
O1 C1 C3 . . 117.9(3) ?
O2 C1 C3 . . 118.5(3) ?
O1 C1 Ca1 . 2_756 65.98(19) ?
O2 C1 Ca1 . 2_756 57.69(19) ?
C3 C1 Ca1 . 2_756 175.5(3) ?
N1 C2 C3 . . 125.2(4) ?
N1 C2 Cl1 . . 115.4(3) ?
C3 C2 Cl1 . . 119.4(3) ?
C2 C3 C4 . . 116.7(4) ?
C2 C3 C1 . . 122.6(4) ?
C4 C3 C1 . . 120.7(4) ?
C3 C4 C5 . . 119.0(5) ?
C3 C4 H4 . . 120.5 ?
C5 C4 H4 . . 120.5 ?
C6 C5 C4 . . 119.5(5) ?
C6 C5 H5 . . 120.3 ?
C4 C5 H5 . . 120.3 ?
N1 C6 C5 . . 122.9(4) ?
N1 C6 H6 . . 118.5 ?
C5 C6 H6 . . 118.5 ?
O3 C7 O4 . . 123.2(3) ?
O3 C7 C9 . . 118.2(3) ?
O4 C7 C9 . . 118.6(3) ?
N2 C8 C9 . . 124.5(4) ?
N2 C8 Cl2 . . 114.9(3) ?
C9 C8 Cl2 . . 120.6(3) ?
C10 C9 C8 . . 116.3(3) ?
C10 C9 C7 . . 120.2(3) ?
C8 C9 C7 . . 123.5(3) ?
C11 C10 C9 . . 120.0(4) ?
C11 C10 H10 . . 120.0 ?
C9 C10 H10 . . 120.0 ?
C10 C11 C12 . . 119.2(4) ?
C10 C11 H11 . . 120.4 ?
C12 C11 H11 . . 120.4 ?
N2 C12 C11 . . 122.0(4) ?
N2 C12 H12 . . 119.0 ?
C11 C12 H12 . . 119.0 ?

loop_
_geom_bond_atom_site_label_1
_geom_bond_atom_site_label_2
_geom_bond_site_symmetry_2
_geom_bond_distance
_geom_bond_publ_flag
Ca1 O4 2_656 2.366(3) yes
Ca1 O5 . 2.373(3) yes
Ca1 O1 . 2.375(2) yes
Ca1 O3 . 2.391(3) yes
Ca1 O6 . 2.393(3) yes
Ca1 O2 2_756 2.461(3) yes
Ca1 O1 2_756 2.641(3) yes
Ca1 O4 . 2.734(3) yes
Ca1 C1 2_756 2.890(4) ?
Ca1 Ca1 2_656 4.0553(14) yes
Ca1 Ca1 2_756 4.0681(14) yes
Ca1 H5B . 2.7769 ?
Ca1 H5C . 2.7764 ?
Cl1 C2 . 1.737(5) ?
Cl2 C8 . 1.729(4) ?
N1 C2 . 1.323(5) ?
N1 C6 . 1.332(7) ?
N2 C8 . 1.317(5) ?
N2 C12 . 1.336(6) ?
O1 C1 . 1.242(4) ?
O1 Ca1 2_756 2.641(3) ?
O2 C1 . 1.248(4) ?
O2 Ca1 2_756 2.461(3) ?
O3 C7 . 1.241(4) ?
O4 C7 . 1.241(4) ?
O4 Ca1 2_656 2.366(3) ?
O5 H5B . 0.8499 ?
O5 H5C . 0.8500 ?
O6 H6B . 0.8501 ?
O6 H6C . 0.8500 ?
C1 C3 . 1.511(5) ?
C1 Ca1 2_756 2.890(4) ?
C2 C3 . 1.375(6) ?
C3 C4 . 1.377(6) ?
C4 C5 . 1.378(6) ?
C4 H4 . 0.9300 ?
C5 C6 . 1.357(8) ?
C5 H5 . 0.9300 ?
C6 H6 . 0.9300 ?
C7 C9 . 1.501(5) ?
C8 C9 . 1.391(5) ?
C9 C10 . 1.378(5) ?
C10 C11 . 1.372(6) ?
C10 H10 . 0.9300 ?
C11 C12 . 1.372(7) ?
C11 H11 . 0.9300 ?
C12 H12 . 0.9300 ?

loop_
_geom_hbond_atom_site_label_D
_geom_hbond_atom_site_label_H
_geom_hbond_atom_site_label_A
_geom_hbond_site_symmetry_A
_geom_hbond_distance_DH
_geom_hbond_distance_HA
_geom_hbond_distance_DA
_geom_hbond_angle_DHA
_geom_hbond_publ_flag
O5 H5B O3 2_756 0.85 1.92 2.765(3) 171.00 yes
O5 H5C N2 1_545 0.85 2.01 2.831(3) 162.00 yes
O6 H6B N1 2_757 0.85 2.07 2.919(4) 173.00 yes
O6 H6C O2 1_455 0.85 2.00 2.826(3) 165.00 yes
C6 H6 O5 2_757 0.93 2.52 3.432(4) 166.00 yes
